data_4134046
loop_
_publ_author_name
'Sampaio, Renato N.'
'Grills, David C.'
'Polyansky, Dmitry E.'
'Szalda, David J.'
'Fujita, Etsuko'

_publ_section_title
;
 Unexpected Roles of Triethanolamine in the Photochemical Reduction of CO2
 to Formate by Ruthenium Complexes.
;
_journal_name_full 'Journal of the American Chemical Society'
_journal_paper_doi 10.1021/jacs.9b11897
_journal_year 2019
_chemical_formula_sum 'C33 H39 F12 N5 O3 P2 Ru'
_chemical_formula_weight 944.70
_space_group_IT_number 2
_space_group_name_Hall '-P 1'
_space_group_name_H-M_alt 'P -1'
_symmetry_cell_setting triclinic
_symmetry_space_group_name_H-M 'P -1'
_atom_sites_solution_hydrogens geom
_atom_sites_solution_primary direct
_atom_sites_solution_secondary difmap
_audit_creation_method SHELXL-97
_cell_angle_alpha 96.808(4)
_cell_angle_beta 98.601(4)
_cell_angle_gamma 101.702(3)
_cell_formula_units_Z 2
_cell_length_a 10.1169(7)
_cell_length_b 10.8235(7)
_cell_length_c 19.7200(13)
_cell_measurement_reflns_used 6742
_cell_measurement_temperature 296(2)
_cell_measurement_theta_max 23.28
_cell_measurement_theta_min 2.51
_cell_volume 2065.8(2)
_computing_cell_refinement 'Bruker SAINT'
_computing_data_collection 'Bruker APEX2'
_computing_data_reduction 'Bruker SAINT'
_computing_molecular_graphics 'Bruker SHELXTL'
_computing_publication_material 'Bruker SHELXTL'
_computing_structure_refinement 'Bruker SHELXTL'
_computing_structure_solution 'Bruker SHELXTL'
_diffrn_ambient_temperature 296(2)
_diffrn_measured_fraction_theta_full 0.980
_diffrn_measured_fraction_theta_max 0.980
_diffrn_measurement_device_type 'Bruker APEX-II CCD'
_diffrn_measurement_method '\f and \w scans'
_diffrn_radiation_monochromator graphite
_diffrn_radiation_source 'fine-focus sealed tube'
_diffrn_radiation_type MoK\a
_diffrn_radiation_wavelength 0.71073
_diffrn_reflns_av_R_equivalents 0.1121
_diffrn_reflns_av_sigmaI/netI 0.0799
_diffrn_reflns_limit_h_max 12
_diffrn_reflns_limit_h_min -12
_diffrn_reflns_limit_k_max 13
_diffrn_reflns_limit_k_min -13
_diffrn_reflns_limit_l_max 24
_diffrn_reflns_limit_l_min -24
_diffrn_reflns_number 50180
_diffrn_reflns_theta_full 26.00
_diffrn_reflns_theta_max 26.00
_diffrn_reflns_theta_min 2.07
_diffrn_standards_number 0
_exptl_absorpt_coefficient_mu 0.550
_exptl_absorpt_correction_T_max 0.7460
_exptl_absorpt_correction_T_min 0.5846
_exptl_absorpt_correction_type multi-scan
_exptl_absorpt_process_details
; 
      SADABS Version 2007/2 (Sheldrick, Bruker AXS Inc.) 
;
_exptl_crystal_colour YELLOW
_exptl_crystal_density_diffrn 1.519
_exptl_crystal_density_method 'not measured'
_exptl_crystal_description PLATE
_exptl_crystal_F_000 956
_exptl_crystal_size_max 0.43
_exptl_crystal_size_mid 0.33
_exptl_crystal_size_min 0.10
_refine_diff_density_max 0.535
_refine_diff_density_min -0.622
_refine_diff_density_rms 0.081
_refine_ls_extinction_method none
_refine_ls_goodness_of_fit_ref 0.981
_refine_ls_hydrogen_treatment mixed
_refine_ls_matrix_type full
_refine_ls_number_parameters 512
_refine_ls_number_reflns 7965
_refine_ls_number_restraints 0
_refine_ls_restrained_S_all 0.981
_refine_ls_R_factor_all 0.0990
_refine_ls_R_factor_gt 0.0550
_refine_ls_shift/su_max 0.002
_refine_ls_shift/su_mean 0.000
_refine_ls_structure_factor_coef Fsqd
_refine_ls_weighting_details 'calc w=1/[\s^2^(Fo^2^)+(0.0792P)^2^+0.0000P] where P=(Fo^2^+2Fc^2^)/3'
_refine_ls_weighting_scheme calc
_refine_ls_wR_factor_gt 0.1283
_refine_ls_wR_factor_ref 0.1439
_reflns_number_gt 5334
_reflns_number_total 7965
_reflns_threshold_expression >2sigma(I)
_cod_data_source_file ja9b11897_si_002.cif
_cod_data_source_block rns0813
_cod_depositor_comments
;
The following automatic conversions were performed:

data item '_symmetry_cell_setting' value 'Triclinic' was changed to
'triclinic' in accordance with the
/home/data/users/saulius/crontab/automatic-downloads/rss-feeds/ACS/lib/dictionaries/cif_core.dic
dictionary named 'cif_core.dic' version 2.4.2 last updated on
2011-04-26.

Automatic conversion script
Id: cif_fix_values 7556 2019-12-06 15:28:31Z antanas 
;
_cod_original_sg_symbol_H-M P-1
_cod_database_code 4134046

loop_
_symmetry_equiv_pos_as_xyz
'x, y, z'
'-x, -y, -z'

loop_
_atom_site_label
_atom_site_type_symbol
_atom_site_fract_x
_atom_site_fract_y
_atom_site_fract_z
_atom_site_U_iso_or_equiv
_atom_site_adp_type
_atom_site_occupancy
_atom_site_symmetry_multiplicity
_atom_site_calc_flag
_atom_site_refinement_flags
_atom_site_disorder_assembly
_atom_site_disorder_group
Ru1 Ru 0.91235(4) 0.76226(3) 0.673549(18) 0.03950(14) Uani 1 1 d . . .
N11 N 0.7258(4) 0.7519(3) 0.70956(18) 0.0425(9) Uani 1 1 d . . .
C12 C 0.6221(5) 0.6528(4) 0.6770(2) 0.0448(11) Uani 1 1 d . . .
C13 C 0.4941(5) 0.6354(5) 0.6956(3) 0.0546(12) Uani 1 1 d . . .
H13 H 0.4239 0.5677 0.6721 0.065 Uiso 1 1 calc R . .
C14 C 0.4700(5) 0.7178(5) 0.7488(3) 0.0626(14) Uani 1 1 d . . .
C15 C 0.5762(5) 0.8178(5) 0.7807(3) 0.0636(14) Uani 1 1 d . . .
H15 H 0.5633 0.8757 0.8165 0.076 Uiso 1 1 calc R . .
C16 C 0.6999(5) 0.8324(5) 0.7603(3) 0.0559(13) Uani 1 1 d . . .
H16 H 0.7698 0.9014 0.7825 0.067 Uiso 1 1 calc R . .
C17 C 0.3318(6) 0.6980(7) 0.7705(3) 0.093(2) Uani 1 1 d . . .
H17A H 0.2662 0.6363 0.7363 0.140 Uiso 1 1 calc R . .
H17B H 0.3032 0.7774 0.7748 0.140 Uiso 1 1 calc R . .
H17C H 0.3379 0.6675 0.8144 0.140 Uiso 1 1 calc R . .
N21 N 0.7855(4) 0.6057(3) 0.60813(18) 0.0420(8) Uani 1 1 d . . .
C22 C 0.6570(4) 0.5690(4) 0.6219(2) 0.0423(10) Uani 1 1 d . . .
C23 C 0.5708(5) 0.4592(4) 0.5863(2) 0.0501(11) Uani 1 1 d . . .
H23 H 0.4837 0.4352 0.5971 0.060 Uiso 1 1 calc R . .
C24 C 0.6083(5) 0.3832(4) 0.5353(2) 0.0516(12) Uani 1 1 d . . .
C25 C 0.7377(5) 0.4236(5) 0.5214(2) 0.0552(12) Uani 1 1 d . . .
H25 H 0.7671 0.3757 0.4867 0.066 Uiso 1 1 calc R . .
C26 C 0.8238(5) 0.5325(4) 0.5575(2) 0.0489(11) Uani 1 1 d . . .
H26 H 0.9111 0.5571 0.5471 0.059 Uiso 1 1 calc R . .
C27 C 0.5142(6) 0.2616(5) 0.4971(3) 0.0703(15) Uani 1 1 d . . .
H27A H 0.5363 0.2437 0.4518 0.105 Uiso 1 1 calc R . .
H27B H 0.4209 0.2706 0.4926 0.105 Uiso 1 1 calc R . .
H27C H 0.5251 0.1927 0.5223 0.105 Uiso 1 1 calc R . .
N31 N 0.9666(4) 0.6572(3) 0.74890(17) 0.0396(8) Uani 1 1 d . . .
C32 C 1.0290(5) 0.7256(4) 0.8115(2) 0.0432(10) Uani 1 1 d . . .
C33 C 1.0675(5) 0.6681(5) 0.8667(2) 0.0497(11) Uani 1 1 d . . .
H33 H 1.1100 0.7178 0.9091 0.060 Uiso 1 1 calc R . .
C34 C 1.0438(5) 0.5351(5) 0.8603(3) 0.0551(13) Uani 1 1 d . . .
C35 C 0.9771(5) 0.4697(4) 0.7963(2) 0.0522(12) Uani 1 1 d . . .
H35 H 0.9552 0.3809 0.7898 0.063 Uiso 1 1 calc R . .
C36 C 0.9427(5) 0.5295(4) 0.7432(3) 0.0492(11) Uani 1 1 d . . .
H36 H 0.9005 0.4807 0.7006 0.059 Uiso 1 1 calc R . .
C37 C 1.0937(7) 0.4733(6) 0.9197(3) 0.086(2) Uani 1 1 d . . .
H37A H 1.0336 0.3916 0.9178 0.129 Uiso 1 1 calc R . .
H37B H 1.0950 0.5264 0.9625 0.129 Uiso 1 1 calc R . .
H37C H 1.1847 0.4623 0.9171 0.129 Uiso 1 1 calc R . .
N41 N 1.0207(4) 0.9056(3) 0.75266(18) 0.0425(9) Uani 1 1 d . . .
C42 C 1.0602(5) 0.8659(4) 0.8132(2) 0.0449(11) Uani 1 1 d . . .
C43 C 1.1308(6) 0.9500(5) 0.8705(3) 0.0639(14) Uani 1 1 d . . .
H43 H 1.1552 0.9197 0.9117 0.077 Uiso 1 1 calc R . .
C44 C 1.1670(6) 1.0801(5) 0.8681(3) 0.0729(17) Uani 1 1 d . . .
C45 C 1.1256(6) 1.1187(5) 0.8065(3) 0.0677(15) Uani 1 1 d . . .
H45 H 1.1463 1.2049 0.8025 0.081 Uiso 1 1 calc R . .
C46 C 1.0537(5) 1.0310(4) 0.7506(3) 0.0547(12) Uani 1 1 d . . .
H46 H 1.0267 1.0601 0.7093 0.066 Uiso 1 1 calc R . .
C47 C 1.2470(9) 1.1710(6) 0.9303(3) 0.124(3) Uani 1 1 d . . .
H47A H 1.2651 1.2559 0.9190 0.185 Uiso 1 1 calc R . .
H47B H 1.3323 1.1475 0.9446 0.185 Uiso 1 1 calc R . .
H47C H 1.1953 1.1680 0.9673 0.185 Uiso 1 1 calc R . .
C51 C 1.0681(5) 0.7607(4) 0.6352(2) 0.0484(11) Uani 1 1 d . . .
O51 O 1.1645(4) 0.7640(4) 0.6116(2) 0.0733(11) Uani 1 1 d . . .
N61 N 0.8531(4) 0.8786(4) 0.60579(19) 0.0471(9) Uani 1 1 d . . .
C61 C 0.8200(5) 0.9393(5) 0.5668(2) 0.0484(11) Uani 1 1 d . . .
C62 C 0.7796(6) 1.0166(5) 0.5160(3) 0.0692(15) Uani 1 1 d . . .
H62A H 0.8558 1.0851 0.5149 0.104 Uiso 1 1 calc R . .
H62B H 0.7047 1.0512 0.5282 0.104 Uiso 1 1 calc R . .
H62C H 0.7515 0.9649 0.4710 0.104 Uiso 1 1 calc R . .
P1 P 0.88173(15) 0.69567(14) 0.38696(7) 0.0612(4) Uani 1 1 d . . .
F11 F 0.8714(5) 0.5485(4) 0.3823(3) 0.1302(16) Uani 1 1 d . . .
F12 F 0.8946(4) 0.8438(3) 0.3928(2) 0.1060(12) Uani 1 1 d . . .
F13 F 0.7496(4) 0.6782(5) 0.4181(3) 0.151(2) Uani 1 1 d . . .
F14 F 1.0195(5) 0.7163(4) 0.3579(2) 0.1276(16) Uani 1 1 d . . .
F15 F 0.8030(6) 0.6744(5) 0.3120(2) 0.163(2) Uani 1 1 d . . .
F16 F 0.9670(5) 0.7173(4) 0.4619(2) 0.1232(16) Uani 1 1 d . . .
P2 P 1.2449(3) 0.8480(2) 1.07919(10) 0.1168(8) Uani 1 1 d . . .
F21 F 1.2350(9) 0.7111(6) 1.0869(5) 0.252(4) Uani 1 1 d . . .
F22 F 1.2486(10) 0.9854(7) 1.0734(5) 0.285(6) Uani 1 1 d . . .
F23 F 1.1782(9) 0.8689(10) 1.1423(3) 0.243(4) Uani 1 1 d . . .
F24 F 1.3041(8) 0.8397(11) 1.0153(3) 0.261(5) Uani 1 1 d . . .
F25 F 1.1002(6) 0.8080(6) 1.0315(3) 0.168(2) Uani 1 1 d . . .
F26 F 1.3873(7) 0.8855(6) 1.1266(3) 0.183(3) Uani 1 1 d . . .
O1 O 0.5320(7) 1.0183(7) 0.6136(3) 0.159(3) Uani 1 1 d . . .
C1 C 0.5404(9) 1.0871(8) 0.6663(4) 0.097(2) Uani 1 1 d . . .
C2 C 0.4229(9) 1.0754(9) 0.7024(5) 0.132(3) Uani 1 1 d . . .
H2A H 0.3669 1.1322 0.6873 0.199 Uiso 1 1 calc R . .
H2B H 0.4552 1.0972 0.7515 0.199 Uiso 1 1 calc R . .
H2C H 0.3696 0.9891 0.6920 0.199 Uiso 1 1 calc R . .
C3 C 0.6651(8) 1.1856(7) 0.6961(4) 0.146(4) Uani 1 1 d . . .
H3A H 0.7344 1.1791 0.6683 0.219 Uiso 1 1 calc R . .
H3B H 0.6978 1.1735 0.7425 0.219 Uiso 1 1 calc R . .
H3C H 0.6446 1.2685 0.6968 0.219 Uiso 1 1 calc R . .
O1A O 0.3437(8) 0.5043(7) 0.2026(4) 0.261(8) Uani 0.70 1 d PR A 1
C1A C 0.3834(8) 0.4977(7) 0.1565(4) 0.242(17) Uani 0.70 1 d PR A 1
C2A C 0.5354(8) 0.5761(7) 0.1577(4) 0.23(2) Uani 0.70 1 d PR A 1
H2AA H 0.5669 0.6341 0.2005 0.339 Uiso 0.70 1 calc PR B 1
H2AB H 0.5358 0.6233 0.1195 0.339 Uiso 0.70 1 calc PR C 1
H2AC H 0.5951 0.5180 0.1539 0.339 Uiso 0.70 1 calc PR D 1
C3A C 0.317(2) 0.4166(18) 0.0947(8) 0.181(8) Uani 0.70 1 d P A 1
H3AA H 0.2196 0.3982 0.0936 0.272 Uiso 0.70 1 calc PR A 1
H3AB H 0.3482 0.3385 0.0925 0.272 Uiso 0.70 1 calc PR A 1
H3AC H 0.3373 0.4577 0.0557 0.272 Uiso 0.70 1 calc PR A 1
C1AN C 0.445(4) 0.494(3) 0.1243(17) 0.092(7) Uiso 0.30 1 d P E 2
C2AN C 0.497(8) 0.435(7) 0.091(4) 0.25(3) Uiso 0.30 1 d P E 2
C3AN C 0.468(8) 0.484(8) 0.053(4) 0.28(3) Uiso 0.30 1 d P E 2
O1AN O 0.528(6) 0.554(6) 0.140(4) 0.32(4) Uiso 0.30 1 d P E 2

loop_
_atom_site_aniso_label
_atom_site_aniso_U_11
_atom_site_aniso_U_22
_atom_site_aniso_U_33
_atom_site_aniso_U_23
_atom_site_aniso_U_13
_atom_site_aniso_U_12
Ru1 0.0342(2) 0.0397(2) 0.0415(2) 0.00295(14) 0.00657(14) 0.00326(15)
N11 0.036(2) 0.043(2) 0.048(2) 0.0046(17) 0.0085(17) 0.0100(17)
C12 0.041(3) 0.043(3) 0.050(3) 0.008(2) 0.006(2) 0.009(2)
C13 0.029(3) 0.064(3) 0.067(3) 0.005(3) 0.009(2) 0.005(2)
C14 0.040(3) 0.074(4) 0.078(4) 0.011(3) 0.020(3) 0.017(3)
C15 0.053(3) 0.071(4) 0.070(3) -0.004(3) 0.021(3) 0.022(3)
C16 0.052(3) 0.053(3) 0.061(3) -0.003(2) 0.014(2) 0.009(2)
C17 0.056(4) 0.129(6) 0.099(5) 0.003(4) 0.035(3) 0.023(4)
N21 0.040(2) 0.041(2) 0.043(2) 0.0020(16) 0.0049(16) 0.0065(17)
C22 0.034(3) 0.049(3) 0.044(2) 0.009(2) 0.007(2) 0.010(2)
C23 0.042(3) 0.047(3) 0.056(3) 0.006(2) 0.005(2) 0.001(2)
C24 0.057(3) 0.041(3) 0.050(3) 0.004(2) -0.008(2) 0.009(2)
C25 0.064(4) 0.050(3) 0.049(3) -0.003(2) 0.011(2) 0.012(3)
C26 0.048(3) 0.053(3) 0.042(2) 0.000(2) 0.009(2) 0.006(2)
C27 0.068(4) 0.051(3) 0.077(4) -0.003(3) -0.010(3) 0.001(3)
N31 0.037(2) 0.039(2) 0.0404(19) -0.0006(16) 0.0104(16) 0.0054(16)
C32 0.041(3) 0.043(3) 0.046(2) 0.004(2) 0.009(2) 0.011(2)
C33 0.052(3) 0.050(3) 0.046(3) 0.006(2) 0.010(2) 0.010(2)
C34 0.057(3) 0.057(3) 0.059(3) 0.021(2) 0.021(3) 0.018(3)
C35 0.063(3) 0.035(3) 0.055(3) 0.004(2) 0.009(2) 0.004(2)
C36 0.046(3) 0.038(3) 0.060(3) -0.001(2) 0.010(2) 0.006(2)
C37 0.119(6) 0.066(4) 0.072(4) 0.023(3) 0.002(4) 0.019(4)
N41 0.040(2) 0.039(2) 0.045(2) 0.0059(16) 0.0041(17) 0.0052(17)
C42 0.039(3) 0.043(3) 0.049(3) 0.000(2) 0.005(2) 0.007(2)
C43 0.086(4) 0.042(3) 0.055(3) 0.000(2) -0.005(3) 0.012(3)
C44 0.097(5) 0.044(3) 0.064(3) -0.006(3) -0.012(3) 0.012(3)
C45 0.087(4) 0.039(3) 0.068(3) 0.005(2) -0.004(3) 0.008(3)
C46 0.060(3) 0.045(3) 0.054(3) 0.010(2) 0.004(2) 0.005(2)
C47 0.191(9) 0.057(4) 0.089(5) -0.013(3) -0.045(5) 0.014(5)
C51 0.045(3) 0.049(3) 0.046(3) 0.004(2) 0.004(2) 0.004(2)
O51 0.048(2) 0.091(3) 0.078(3) -0.001(2) 0.029(2) 0.004(2)
N61 0.040(2) 0.047(2) 0.047(2) 0.0016(18) 0.0024(18) -0.0010(18)
C61 0.046(3) 0.048(3) 0.045(3) 0.005(2) -0.002(2) 0.003(2)
C62 0.073(4) 0.066(4) 0.066(3) 0.026(3) -0.002(3) 0.009(3)
P1 0.0606(9) 0.0533(8) 0.0653(9) 0.0080(7) 0.0110(7) 0.0032(7)
F11 0.173(4) 0.052(2) 0.160(4) 0.015(2) 0.031(3) 0.013(3)
F12 0.126(3) 0.063(2) 0.133(3) 0.015(2) 0.034(3) 0.022(2)
F13 0.075(3) 0.160(5) 0.227(6) 0.028(4) 0.079(3) 0.008(3)
F14 0.109(3) 0.116(3) 0.164(4) 0.000(3) 0.078(3) 0.012(3)
F15 0.211(6) 0.138(4) 0.096(3) 0.021(3) -0.053(3) -0.001(4)
F16 0.130(4) 0.125(4) 0.087(3) 0.033(2) -0.014(2) -0.020(3)
P2 0.181(3) 0.0826(14) 0.0609(11) 0.0032(9) -0.0158(14) 0.0027(14)
F21 0.248(8) 0.089(4) 0.369(11) 0.026(5) -0.070(8) 0.024(5)
F22 0.384(12) 0.121(5) 0.273(10) 0.070(6) -0.135(9) -0.004(6)
F23 0.275(9) 0.363(12) 0.095(4) -0.023(5) 0.017(5) 0.125(8)
F24 0.187(7) 0.441(15) 0.097(4) -0.008(6) 0.021(4) -0.031(8)
F25 0.182(6) 0.187(6) 0.100(3) -0.004(3) -0.021(3) 0.009(4)
F26 0.199(6) 0.172(5) 0.133(4) -0.001(4) -0.067(4) 0.021(4)
O1 0.154(6) 0.175(7) 0.122(5) -0.042(5) 0.028(4) 0.015(5)
C1 0.103(6) 0.101(6) 0.079(5) 0.011(4) 0.004(4) 0.016(5)
C2 0.097(6) 0.169(9) 0.129(7) 0.010(6) 0.015(5) 0.036(6)
C3 0.143(9) 0.156(9) 0.110(7) 0.007(6) 0.010(6) -0.016(7)
O1A 0.257(16) 0.38(2) 0.252(16) 0.156(16) 0.114(13) 0.201(16)
C1A 0.31(3) 0.38(4) 0.22(2) 0.22(3) 0.22(2) 0.27(3)
C2A 0.22(3) 0.24(3) 0.156(18) 0.082(18) -0.010(16) -0.08(2)
C3A 0.202(19) 0.184(17) 0.139(13) 0.021(13) -0.039(14) 0.054(15)

loop_
_atom_type_symbol
_atom_type_description
_atom_type_scat_dispersion_real
_atom_type_scat_dispersion_imag
_atom_type_scat_source
C C 0.0033 0.0016 'International Tables Vol C Tables 4.2.6.8 and 6.1.1.4'
H H 0.0000 0.0000 'International Tables Vol C Tables 4.2.6.8 and 6.1.1.4'
N N 0.0061 0.0033 'International Tables Vol C Tables 4.2.6.8 and 6.1.1.4'
O O 0.0106 0.0060 'International Tables Vol C Tables 4.2.6.8 and 6.1.1.4'
F F 0.0171 0.0103 'International Tables Vol C Tables 4.2.6.8 and 6.1.1.4'
P P 0.1023 0.0942 'International Tables Vol C Tables 4.2.6.8 and 6.1.1.4'
Ru Ru -1.2594 0.8363 'International Tables Vol C Tables 4.2.6.8 and 6.1.1.4'

loop_
_geom_angle_atom_site_label_1
_geom_angle_atom_site_label_2
_geom_angle_atom_site_label_3
_geom_angle
C51 Ru1 N61 90.06(18)
C51 Ru1 N31 93.95(17)
N61 Ru1 N31 174.37(14)
C51 Ru1 N41 91.08(17)
N61 Ru1 N41 96.88(14)
N31 Ru1 N41 79.11(14)
C51 Ru1 N21 97.15(17)
N61 Ru1 N21 89.56(14)
N31 Ru1 N21 93.86(14)
N41 Ru1 N21 169.56(14)
C51 Ru1 N11 174.92(17)
N61 Ru1 N11 89.04(14)
N31 Ru1 N11 87.32(13)
N41 Ru1 N11 93.99(14)
N21 Ru1 N11 77.85(14)
C16 N11 C12 117.8(4)
C16 N11 Ru1 126.8(3)
C12 N11 Ru1 115.4(3)
N11 C12 C13 121.1(4)
N11 C12 C22 115.0(4)
C13 C12 C22 123.9(4)
C14 C13 C12 120.3(5)
C14 C13 H13 119.9
C12 C13 H13 119.9
C15 C14 C13 117.6(5)
C15 C14 C17 121.7(5)
C13 C14 C17 120.7(5)
C16 C15 C14 120.3(5)
C16 C15 H15 119.9
C14 C15 H15 119.9
N11 C16 C15 122.9(5)
N11 C16 H16 118.6
C15 C16 H16 118.6
C14 C17 H17A 109.5
C14 C17 H17B 109.5
H17A C17 H17B 109.5
C14 C17 H17C 109.5
H17A C17 H17C 109.5
H17B C17 H17C 109.5
C26 N21 C22 118.3(4)
C26 N21 Ru1 125.4(3)
C22 N21 Ru1 116.1(3)
N21 C22 C23 120.3(4)
N21 C22 C12 115.5(4)
C23 C22 C12 124.2(4)
C22 C23 C24 122.1(5)
C22 C23 H23 118.9
C24 C23 H23 118.9
C23 C24 C25 116.4(4)
C23 C24 C27 122.1(5)
C25 C24 C27 121.5(5)
C26 C25 C24 121.1(5)
C26 C25 H25 119.4
C24 C25 H25 119.4
N21 C26 C25 121.6(4)
N21 C26 H26 119.2
C25 C26 H26 119.2
C24 C27 H27A 109.5
C24 C27 H27B 109.5
H27A C27 H27B 109.5
C24 C27 H27C 109.5
H27A C27 H27C 109.5
H27B C27 H27C 109.5
C36 N31 C32 117.3(4)
C36 N31 Ru1 127.1(3)
C32 N31 Ru1 115.5(3)
N31 C32 C33 121.8(4)
N31 C32 C42 114.7(4)
C33 C32 C42 123.4(4)
C32 C33 C34 120.7(4)
C32 C33 H33 119.7
C34 C33 H33 119.7
C35 C34 C33 115.4(4)
C35 C34 C37 124.3(5)
C33 C34 C37 120.2(5)
C36 C35 C34 122.1(4)
C36 C35 H35 119.0
C34 C35 H35 119.0
C35 C36 N31 122.7(4)
C35 C36 H36 118.7
N31 C36 H36 118.7
C34 C37 H37A 109.5
C34 C37 H37B 109.5
H37A C37 H37B 109.5
C34 C37 H37C 109.5
H37A C37 H37C 109.5
H37B C37 H37C 109.5
C46 N41 C42 117.4(4)
C46 N41 Ru1 127.6(3)
C42 N41 Ru1 114.9(3)
N41 C42 C43 121.6(4)
N41 C42 C32 115.2(4)
C43 C42 C32 123.0(4)
C42 C43 C44 121.0(5)
C42 C43 H43 119.5
C44 C43 H43 119.5
C45 C44 C43 116.6(5)
C45 C44 C47 122.7(5)
C43 C44 C47 120.8(5)
C44 C45 C46 120.3(5)
C44 C45 H45 119.8
C46 C45 H45 119.8
N41 C46 C45 123.0(4)
N41 C46 H46 118.5
C45 C46 H46 118.5
C44 C47 H47A 109.5
C44 C47 H47B 109.5
H47A C47 H47B 109.5
C44 C47 H47C 109.5
H47A C47 H47C 109.5
H47B C47 H47C 109.5
O51 C51 Ru1 177.7(4)
C61 N61 Ru1 177.7(4)
N61 C61 C62 178.9(6)
C61 C62 H62A 109.5
C61 C62 H62B 109.5
H62A C62 H62B 109.5
C61 C62 H62C 109.5
H62A C62 H62C 109.5
H62B C62 H62C 109.5
F15 P1 F13 93.2(3)
F15 P1 F16 177.7(3)
F13 P1 F16 89.0(3)
F15 P1 F11 89.8(3)
F13 P1 F11 88.7(3)
F16 P1 F11 90.0(3)
F15 P1 F14 88.8(3)
F13 P1 F14 177.9(3)
F16 P1 F14 89.0(3)
F11 P1 F14 92.1(3)
F15 P1 F12 91.2(3)
F13 P1 F12 91.7(3)
F16 P1 F12 88.9(2)
F11 P1 F12 178.9(3)
F14 P1 F12 87.5(2)
F24 P2 F21 95.0(6)
F24 P2 F22 87.7(6)
F21 P2 F22 177.0(7)
F24 P2 F23 173.7(6)
F21 P2 F23 90.7(5)
F22 P2 F23 86.5(6)
F24 P2 F26 92.9(4)
F21 P2 F26 90.6(4)
F22 P2 F26 90.6(4)
F23 P2 F26 89.7(4)
F24 P2 F25 87.4(4)
F21 P2 F25 88.6(4)
F22 P2 F25 90.2(4)
F23 P2 F25 90.1(4)
F26 P2 F25 179.2(4)
O1 C1 C2 119.4(8)
O1 C1 C3 121.8(8)
C2 C1 C3 118.8(7)
C1 C2 H2A 109.5
C1 C2 H2B 109.5
H2A C2 H2B 109.5
C1 C2 H2C 109.5
H2A C2 H2C 109.5
H2B C2 H2C 109.5
C1 C3 H3A 109.5
C1 C3 H3B 109.5
H3A C3 H3B 109.5
C1 C3 H3C 109.5
H3A C3 H3C 109.5
H3B C3 H3C 109.5
O1A C1A C3A 124.8(10)
O1A C1A C2A 118.1
C3A C1A C2A 116.9(10)
C1A C2A H2AA 109.5
C1A C2A H2AB 109.5
H2AA C2A H2AB 109.5
C1A C2A H2AC 109.5
H2AA C2A H2AC 109.5
H2AB C2A H2AC 109.5
C1A C3A H3AA 109.5
C1A C3A H3AB 109.5
H3AA C3A H3AB 109.5
C1A C3A H3AC 109.5
H3AA C3A H3AC 109.5
H3AB C3A H3AC 109.5
O1AN C1AN C2AN 90(6)
O1AN C1AN C3AN 92(6)
C2AN C1AN C3AN 44(4)
C3AN C2AN C1AN 86(7)
C3AN C2AN O1AN 88(7)
C1AN C2AN O1AN 40(4)
C2AN C3AN C1AN 51(5)
C2AN C3AN O1AN 57(6)
C1AN C3AN O1AN 32(3)
C1AN O1AN C2AN 50(5)
C1AN O1AN C3AN 56(5)
C2AN O1AN C3AN 35(4)

loop_
_geom_bond_atom_site_label_1
_geom_bond_atom_site_label_2
_geom_bond_distance
Ru1 C51 1.849(5)
Ru1 N61 2.048(4)
Ru1 N31 2.052(3)
Ru1 N41 2.066(4)
Ru1 N21 2.071(4)
Ru1 N11 2.101(4)
N11 C16 1.339(6)
N11 C12 1.358(6)
C12 C13 1.380(6)
C12 C22 1.462(6)
C13 C14 1.378(7)
C13 H13 0.9300
C14 C15 1.374(7)
C14 C17 1.504(7)
C15 C16 1.356(7)
C15 H15 0.9300
C16 H16 0.9300
C17 H17A 0.9600
C17 H17B 0.9600
C17 H17C 0.9600
N21 C26 1.351(5)
N21 C22 1.358(5)
C22 C23 1.365(6)
C23 C24 1.370(7)
C23 H23 0.9300
C24 C25 1.373(7)
C24 C27 1.500(6)
C25 C26 1.362(6)
C25 H25 0.9300
C26 H26 0.9300
C27 H27A 0.9600
C27 H27B 0.9600
C27 H27C 0.9600
N31 C36 1.342(5)
N31 C32 1.353(5)
C32 C33 1.363(6)
C32 C42 1.482(6)
C33 C34 1.398(6)
C33 H33 0.9300
C34 C35 1.374(7)
C34 C37 1.490(7)
C35 C36 1.333(6)
C35 H35 0.9300
C36 H36 0.9300
C37 H37A 0.9600
C37 H37B 0.9600
C37 H37C 0.9600
N41 C46 1.338(6)
N41 C42 1.349(5)
C42 C43 1.365(6)
C43 C44 1.390(7)
C43 H43 0.9300
C44 C45 1.366(7)
C44 C47 1.491(8)
C45 C46 1.370(7)
C45 H45 0.9300
C46 H46 0.9300
C47 H47A 0.9600
C47 H47B 0.9600
C47 H47C 0.9600
C51 O51 1.137(5)
N61 C61 1.126(5)
C61 C62 1.445(6)
C62 H62A 0.9600
C62 H62B 0.9600
C62 H62C 0.9600
P1 F15 1.538(4)
P1 F13 1.539(4)
P1 F16 1.561(4)
P1 F11 1.565(4)
P1 F14 1.570(4)
P1 F12 1.571(4)
P2 F24 1.476(7)
P2 F21 1.492(6)
P2 F22 1.498(7)
P2 F23 1.516(7)
P2 F26 1.544(6)
P2 F25 1.564(6)
O1 C1 1.186(8)
C1 C2 1.467(10)
C1 C3 1.469(10)
C2 H2A 0.9600
C2 H2B 0.9600
C2 H2C 0.9600
C3 H3A 0.9600
C3 H3B 0.9600
C3 H3C 0.9600
O1A C1A 1.0480
C1A C3A 1.404(17)
C1A C2A 1.5938
C2A H2AA 0.9600
C2A H2AB 0.9600
C2A H2AC 0.9600
C3A H3AA 0.9600
C3A H3AB 0.9600
C3A H3AC 0.9600
C1AN O1AN 0.94(7)
C1AN C2AN 1.13(7)
C1AN C3AN 1.45(7)
C2AN C3AN 1.01(9)
C2AN O1AN 1.47(10)
C3AN O1AN 1.76(9)
